data_4062522
_journal_name_full Organometallics
_journal_paper_doi 10.1021/om030686e
_journal_year 2004
_chemical_formula_sum 'C30 H62 B P4 Rh'
_chemical_formula_weight 660.40
_space_group_IT_number 14
_symmetry_cell_setting monoclinic
_symmetry_space_group_name_Hall '-P 2ybc'
_symmetry_space_group_name_H-M 'P 1 21/c 1'
_cell_angle_alpha 90.00
_cell_angle_beta 90.96(3)
_cell_angle_gamma 90.00
_cell_formula_units_Z 4
_cell_length_a 10.993(2)
_cell_length_b 16.887(3)
_cell_length_c 18.951(4)
_cell_measurement_temperature 293(2)
_cell_volume 3517.6(12)
_diffrn_ambient_temperature 143(2)
_exptl_crystal_density_diffrn 1.247
_refine_ls_R_factor_obs 0.0604
_refine_ls_wR_factor_obs 0.1414
_cod_original_sg_symbol_H-M 'P 21/c'
_cod_database_code 4062522

loop_
_symmetry_equiv_pos_as_xyz
'x, y, z'
'-x, y+1/2, -z+1/2'
'-x, -y, -z'
'x, -y-1/2, z-1/2'

loop_
_atom_site_aniso_label
_atom_site_aniso_U_11
_atom_site_aniso_U_22
_atom_site_aniso_U_33
_atom_site_aniso_U_23
_atom_site_aniso_U_13
_atom_site_aniso_U_12
Rh1 0.0173(4) 0.0192(4) 0.0186(4) -0.0023(4) 0.0031(3) -0.0015(3)
P1 0.0257(14) 0.0154(14) 0.0202(14) -0.0036(11) 0.0026(11) -0.0007(11)
P2 0.0210(13) 0.0139(13) 0.0289(14) -0.0017(12) 0.0014(11) -0.0012(11)
P3 0.0194(13) 0.0215(15) 0.0193(14) -0.0034(11) 0.0027(11) -0.0027(11)
P4 0.0191(13) 0.0191(14) 0.0216(14) -0.0027(11) 0.0042(11) 0.0024(11)
C1 0.027(5) 0.016(5) 0.009(5) -0.007(4) 0.001(4) 0.000(4)
C2 0.029(5) 0.011(5) 0.032(6) -0.004(4) -0.002(5) 0.001(4)
C3 0.016(5) 0.022(6) 0.021(5) -0.005(4) -0.002(4) -0.005(4)
C4 0.032(6) 0.018(6) 0.043(7) -0.004(5) 0.001(5) -0.005(5)
C5 0.060(8) 0.020(6) 0.041(7) 0.008(5) 0.009(6) -0.005(5)
C6 0.045(7) 0.016(5) 0.034(6) -0.003(5) 0.000(5) 0.004(5)
C7 0.030(6) 0.019(6) 0.035(6) 0.008(5) 0.005(5) 0.005(4)
C8 0.045(7) 0.047(7) 0.027(7) 0.008(5) -0.005(5) 0.006(5)
C9 0.038(6) 0.027(6) 0.033(6) -0.002(5) -0.004(5) 0.014(5)
C10 0.021(5) 0.038(6) 0.018(6) 0.023(5) 0.001(5) -0.006(4)
C11 0.048(6) 0.015(6) 0.032(6) 0.008(5) 0.007(5) 0.006(5)
C12 0.042(6) 0.021(6) 0.039(7) 0.000(5) 0.003(5) -0.004(5)
C13 0.019(5) 0.013(5) 0.024(5) 0.003(4) 0.007(4) 0.003(4)
C14 0.039(6) 0.032(6) 0.021(6) -0.004(5) -0.002(5) 0.006(5)
C15 0.034(6) 0.031(6) 0.030(6) -0.003(5) 0.001(5) -0.004(5)
C16 0.036(6) 0.026(6) 0.018(5) -0.005(4) 0.001(5) -0.001(5)
C17 0.040(6) 0.028(6) 0.028(6) -0.002(5) 0.001(5) -0.018(5)
C18 0.049(7) 0.035(7) 0.039(7) -0.020(5) 0.008(6) -0.013(5)
C19 0.030(6) 0.022(6) 0.023(6) -0.007(4) 0.004(4) -0.003(4)
C20 0.040(6) 0.042(7) 0.019(6) 0.012(5) 0.000(5) -0.004(5)
C21 0.031(6) 0.035(6) 0.027(6) 0.000(5) -0.006(5) 0.005(5)
C22 0.024(5) 0.027(6) 0.017(5) -0.001(5) -0.006(4) -0.003(5)
C23 0.029(6) 0.030(6) 0.023(5) 0.000(5) 0.001(5) 0.003(5)
C24 0.023(6) 0.036(7) 0.033(6) -0.003(5) 0.004(5) 0.007(5)
C25 0.028(6) 0.054(8) 0.022(6) -0.011(6) -0.001(5) 0.006(6)
C26 0.031(6) 0.044(7) 0.021(6) 0.003(5) 0.001(5) -0.009(5)
C27 0.027(6) 0.038(7) 0.030(6) -0.015(5) -0.005(5) 0.003(5)
C28 0.036(6) 0.038(7) 0.044(7) -0.008(6) 0.009(5) 0.007(5)
C29 0.026(6) 0.041(7) 0.035(6) 0.007(5) 0.001(5) 0.006(5)
C30 0.021(5) 0.035(7) 0.035(6) 0.005(5) 0.009(5) 0.000(5)

loop_
_atom_site_label
_atom_site_type_symbol
_atom_site_fract_x
_atom_site_fract_y
_atom_site_fract_z
_atom_site_U_iso_or_equiv
_atom_site_thermal_displace_type
_atom_site_occupancy
_atom_site_calc_flag
_atom_site_refinement_flags
_atom_site_disorder_group
Rh1 Rh 0.70241(6) 0.80953(4) 0.79924(4) 0.0184(3) Uani 1 d . .
P1 P 0.7323(2) 0.87366(14) 0.68925(13) 0.0204(6) Uani 1 d . .
P2 P 0.7486(2) 0.68525(14) 0.74440(13) 0.0213(6) Uani 1 d . .
P3 P 0.9048(2) 0.82998(14) 0.82943(12) 0.0201(6) Uani 1 d . .
P4 P 0.4973(2) 0.79667(14) 0.81860(12) 0.0199(6) Uani 1 d . .
B1 B 0.9574(9) 0.7735(6) 0.6858(6) 0.021(3) Uiso 1 d . .
C1 C 0.8490(7) 0.8210(5) 0.6399(4) 0.017(2) Uani 1 d . .
H1A H 0.8082(7) 0.7826(5) 0.6096(4) 0.021 Uiso 1 calc R .
H1B H 0.8883(7) 0.8589(5) 0.6094(4) 0.021 Uiso 1 calc R .
C2 C 0.9050(7) 0.6848(5) 0.7143(5) 0.024(2) Uani 1 d . .
H2A H 0.9573(7) 0.6667(5) 0.7528(5) 0.029 Uiso 1 calc R .
H2B H 0.9115(7) 0.6468(5) 0.6762(5) 0.029 Uiso 1 calc R .
C3 C 1.0050(7) 0.8268(5) 0.7540(4) 0.020(2) Uani 1 d . .
H3A H 1.0180(7) 0.8806(5) 0.7379(4) 0.024 Uiso 1 calc R .
H3B H 1.0831(7) 0.8061(5) 0.7698(4) 0.024 Uiso 1 calc R .
C4 C 0.8008(9) 0.9755(5) 0.6951(5) 0.031(2) Uani 1 d . .
H4A H 0.8823(9) 0.9672(5) 0.7155(5) 0.037 Uiso 1 calc R .
C5 C 0.8229(10) 1.0160(6) 0.6233(5) 0.040(3) Uani 1 d . .
H5A H 0.8616(10) 0.9792(6) 0.5922(5) 0.060 Uiso 1 calc R .
H5B H 0.8744(10) 1.0613(6) 0.6303(5) 0.060 Uiso 1 calc R .
H5C H 0.7465(10) 1.0324(6) 0.6030(5) 0.060 Uiso 1 calc R .
C6 C 0.7393(9) 1.0325(5) 0.7457(5) 0.032(3) Uani 1 d . .
H6A H 0.7263(9) 1.0063(5) 0.7900(5) 0.048 Uiso 1 calc R .
H6B H 0.6625(9) 1.0490(5) 0.7259(5) 0.048 Uiso 1 calc R .
H6C H 0.7903(9) 1.0779(5) 0.7532(5) 0.048 Uiso 1 calc R .
C7 C 0.5959(8) 0.8828(5) 0.6303(5) 0.028(2) Uani 1 d . .
H7A H 0.5478(8) 0.8351(5) 0.6391(5) 0.034 Uiso 1 calc R .
C8 C 0.6162(9) 0.8833(6) 0.5513(5) 0.040(3) Uani 1 d . .
H8A H 0.6678(9) 0.8398(6) 0.5390(5) 0.059 Uiso 1 calc R .
H8B H 0.6543(9) 0.9322(6) 0.5382(5) 0.059 Uiso 1 calc R .
H8C H 0.5395(9) 0.8783(6) 0.5269(5) 0.059 Uiso 1 calc R .
C9 C 0.5142(8) 0.9516(5) 0.6505(5) 0.032(3) Uani 1 d . .
H9A H 0.5018(8) 0.9509(5) 0.7006(5) 0.049 Uiso 1 calc R .
H9B H 0.4371(8) 0.9467(5) 0.6263(5) 0.049 Uiso 1 calc R .
H9C H 0.5519(8) 1.0006(5) 0.6375(5) 0.049 Uiso 1 calc R .
C10 C 0.7280(8) 0.5950(5) 0.7961(5) 0.026(2) Uani 1 d . .
H10A H 0.6399(8) 0.5865(5) 0.7966(5) 0.031 Uiso 1 calc R .
C11 C 0.7819(9) 0.5183(5) 0.7590(5) 0.031(3) Uani 1 d . .
H11A H 0.7577(9) 0.5179(5) 0.7101(5) 0.047 Uiso 1 calc R .
H11B H 0.7513(9) 0.4717(5) 0.7817(5) 0.047 Uiso 1 calc R .
H11C H 0.8691(9) 0.5190(5) 0.7629(5) 0.047 Uiso 1 calc R .
C12 C 0.7677(9) 0.5935(6) 0.8727(5) 0.034(3) Uani 1 d . .
H12A H 0.7363(9) 0.6393(6) 0.8962(5) 0.051 Uiso 1 calc R .
H12B H 0.8550(9) 0.5938(6) 0.8759(5) 0.051 Uiso 1 calc R .
H12C H 0.7372(9) 0.5465(6) 0.8946(5) 0.051 Uiso 1 calc R .
C13 C 0.6541(7) 0.6659(5) 0.6639(5) 0.018(2) Uani 1 d . .
H13A H 0.6314(7) 0.7186(5) 0.6464(5) 0.022 Uiso 1 calc R .
C14 C 0.7133(9) 0.6248(6) 0.6006(5) 0.031(3) Uani 1 d . .
H14A H 0.7896(9) 0.6499(6) 0.5908(5) 0.046 Uiso 1 calc R .
H14B H 0.6603(9) 0.6290(6) 0.5599(5) 0.046 Uiso 1 calc R .
H14C H 0.7269(9) 0.5700(6) 0.6115(5) 0.046 Uiso 1 calc R .
C15 C 0.5341(8) 0.6253(6) 0.6779(5) 0.032(3) Uani 1 d . .
H15A H 0.4958(8) 0.6501(6) 0.7173(5) 0.048 Uiso 1 calc R .
H15B H 0.5485(8) 0.5704(6) 0.6884(5) 0.048 Uiso 1 calc R .
H15C H 0.4821(8) 0.6296(6) 0.6369(5) 0.048 Uiso 1 calc R .
C16 C 0.9388(8) 0.9264(5) 0.8723(5) 0.026(2) Uani 1 d . .
H16A H 0.9253(8) 0.9661(5) 0.8353(5) 0.032 Uiso 1 calc R .
C17 C 1.0713(8) 0.9369(6) 0.8956(5) 0.032(3) Uani 1 d . .
H17A H 1.1235(8) 0.9215(6) 0.8578(5) 0.048 Uiso 1 calc R .
H17B H 1.0880(8) 0.9043(6) 0.9361(5) 0.048 Uiso 1 calc R .
H17C H 1.0858(8) 0.9914(6) 0.9074(5) 0.048 Uiso 1 calc R .
C18 C 0.8544(9) 0.9507(6) 0.9321(5) 0.041(3) Uani 1 d . .
H18A H 0.7712(9) 0.9440(6) 0.9171(5) 0.062 Uiso 1 calc R .
H18B H 0.8685(9) 1.0052(6) 0.9440(5) 0.062 Uiso 1 calc R .
H18C H 0.8705(9) 0.9182(6) 0.9728(5) 0.062 Uiso 1 calc R .
C19 C 0.9651(8) 0.7511(5) 0.8886(5) 0.025(2) Uani 1 d . .
H19A H 0.9304(8) 0.7018(5) 0.8699(5) 0.030 Uiso 1 calc R .
C20 C 0.9157(9) 0.7578(6) 0.9645(5) 0.034(3) Uani 1 d . .
H20A H 0.8295(9) 0.7666(6) 0.9623(5) 0.051 Uiso 1 calc R .
H20B H 0.9547(9) 0.8013(6) 0.9884(5) 0.051 Uiso 1 calc R .
H20C H 0.9325(9) 0.7097(6) 0.9897(5) 0.051 Uiso 1 calc R .
C21 C 1.1016(8) 0.7372(6) 0.8913(5) 0.031(2) Uani 1 d . .
H21A H 1.1315(8) 0.7331(6) 0.8441(5) 0.047 Uiso 1 calc R .
H21B H 1.1187(8) 0.6890(6) 0.9164(5) 0.047 Uiso 1 calc R .
H21C H 1.1409(8) 0.7806(6) 0.9150(5) 0.047 Uiso 1 calc R .
C22 C 1.0762(8) 0.7619(5) 0.6358(5) 0.023(2) Uani 1 d . .
C23 C 1.1319(8) 0.6894(6) 0.6207(5) 0.027(2) Uani 1 d . .
H23A H 1.0983(8) 0.6429(6) 0.6382(5) 0.033 Uiso 1 calc R .
C24 C 1.2363(8) 0.6849(6) 0.5800(5) 0.031(2) Uani 1 d . .
H24A H 1.2702(8) 0.6356(6) 0.5709(5) 0.037 Uiso 1 calc R .
C25 C 1.2902(9) 0.7514(6) 0.5533(5) 0.035(3) Uani 1 d . .
H25A H 1.3603(9) 0.7477(6) 0.5267(5) 0.042 Uiso 1 calc R .
C26 C 1.2377(8) 0.8241(6) 0.5668(5) 0.032(3) Uani 1 d . .
H26A H 1.2721(8) 0.8699(6) 0.5487(5) 0.039 Uiso 1 calc R .
C27 C 1.1328(8) 0.8293(6) 0.6079(5) 0.032(3) Uani 1 d . .
H27A H 1.0997(8) 0.8789(6) 0.6168(5) 0.038 Uiso 1 calc R .
C28 C 0.4432(9) 0.8723(6) 0.8797(5) 0.039(3) Uani 1 d . .
H28A H 0.4593(9) 0.9240(6) 0.8608(5) 0.059 Uiso 1 calc R .
H28B H 0.4846(9) 0.8666(6) 0.9244(5) 0.059 Uiso 1 calc R .
H28C H 0.3572(9) 0.8661(6) 0.8860(5) 0.059 Uiso 1 calc R .
C29 C 0.3756(8) 0.7996(6) 0.7516(5) 0.034(3) Uani 1 d . .
H29A H 0.3865(8) 0.8449(6) 0.7218(5) 0.051 Uiso 1 calc R .
H29B H 0.2984(8) 0.8031(6) 0.7742(5) 0.051 Uiso 1 calc R .
H29C H 0.3782(8) 0.7523(6) 0.7236(5) 0.051 Uiso 1 calc R .
C30 C 0.4559(8) 0.7074(5) 0.8668(5) 0.031(3) Uani 1 d . .
H30A H 0.5137(8) 0.6986(5) 0.9046(5) 0.046 Uiso 1 calc R .
H30B H 0.4561(8) 0.6629(5) 0.8354(5) 0.046 Uiso 1 calc R .
H30C H 0.3762(8) 0.7138(5) 0.8860(5) 0.046 Uiso 1 calc R .

loop_
_geom_bond_atom_site_label_1
_geom_bond_atom_site_label_2
_geom_bond_distance
_geom_bond_site_symmetry_2
_geom_bond_publ_flag
Rh1 P4 2.301(2) . ?
Rh1 P3 2.314(2) . ?
Rh1 P1 2.377(3) . ?
Rh1 P2 2.400(2) . ?
P1 C1 1.830(8) . ?
P1 C7 1.862(9) . ?
P1 C4 1.880(9) . ?
P2 C2 1.821(9) . ?
P2 C10 1.828(9) . ?
P2 C13 1.860(9) . ?
P3 C3 1.820(9) . ?
P3 C16 1.855(9) . ?
P3 C19 1.856(9) . ?
P4 C30 1.824(9) . ?
P4 C29 1.830(9) . ?
P4 C28 1.831(10) . ?
B1 C22 1.638(14) . ?
B1 C3 1.651(13) . ?
B1 C1 1.670(13) . ?
B1 C2 1.696(13) . ?
C4 C6 1.524(12) . ?
C4 C5 1.545(13) . ?
C7 C8 1.516(13) . ?
C7 C9 1.522(12) . ?
C10 C12 1.509(13) . ?
C10 C11 1.593(13) . ?
C13 C15 1.513(12) . ?
C13 C14 1.541(12) . ?
C16 C17 1.525(12) . ?
C16 C18 1.533(13) . ?
C19 C21 1.519(12) . ?
C19 C20 1.549(12) . ?
C22 C23 1.401(13) . ?
C22 C27 1.404(13) . ?
C23 C24 1.395(12) . ?
C24 C25 1.371(13) . ?
C25 C26 1.382(13) . ?
C26 C27 1.405(13) . ?
